data_7041200
loop_
_publ_author_name
'Hashimoto, Takumi'
'Fukumoto, Kanako'
'Le, Ngoc Ha-Thu'
'Matsuoka, Tatsuya'
'Kawamorita, Soichiro'
'Komiya, Naruyoshi'
'Naota, Takeshi'

_publ_section_title
;
 Dynamic neighbouring participation of nitrogen lone pairs on the
 chromogenic behaviour of trans-bis(salicylaldiminato)Pt(ii) coordination
 platforms.
;
_journal_issue 48
_journal_name_full 'Dalton transactions (Cambridge, England : 2003)'
_journal_page_first 19257
_journal_page_last 19268
_journal_paper_doi 10.1039/c6dt04005e
_journal_volume 45
_journal_year 2016
_chemical_formula_moiety 'C24 H32 N4 O2 Pt'
_chemical_formula_sum 'C24 H32 N4 O2 Pt'
_chemical_formula_weight 603.63
_space_group_crystal_system monoclinic
_space_group_IT_number 15
_space_group_name_Hall '-C 2yc'
_space_group_name_H-M_alt 'C 1 2/c 1'
_symmetry_space_group_name_Hall '-C 2yc'
_symmetry_space_group_name_H-M 'C 1 2/c 1'
_atom_sites_solution_hydrogens geom
_atom_sites_solution_primary direct
_atom_sites_solution_secondary difmap
_audit_update_record
;
2016-06-16 deposited with the CCDC.
2016-11-14 downloaded from the CCDC.
;
_cell_angle_alpha 90.0000
_cell_angle_beta 115.039(3)
_cell_angle_gamma 90.0000
_cell_formula_units_Z 4
_cell_length_a 19.267(3)
_cell_length_b 8.0479(12)
_cell_length_c 16.571(3)
_cell_measurement_reflns_used 3816
_cell_measurement_temperature 273
_cell_measurement_theta_max 27.49
_cell_measurement_theta_min 3.31
_cell_volume 2328.0(7)
_computing_cell_refinement 'CrystalClear-SM Expert 2.1 b45'
_computing_data_collection 'CrystalClear-SM Expert 2.1 b45 (Rigaku, 2015)'
_computing_data_reduction 'CrystalClear-SM Expert 2.1 b45'
_computing_molecular_graphics 'CrystalStructure 4.2'
_computing_publication_material 'CrystalStructure 4.2 (Rigaku, 2015)'
_computing_structure_refinement 'SHELXL97 (Sheldrick, 2008)'
_computing_structure_solution 'Il Milione (Burla, et al., 2007)'
_diffrn_ambient_temperature 273
_diffrn_detector_area_resol_mean 5.811
_diffrn_measured_fraction_theta_full 0.997
_diffrn_measured_fraction_theta_max 0.997
_diffrn_measurement_device_type 'Rigaku XtaLAB P100'
_diffrn_measurement_method \w
_diffrn_radiation_type 'Mo K\a'
_diffrn_radiation_wavelength 0.71075
_diffrn_reflns_av_R_equivalents 0.0401
_diffrn_reflns_Laue_measured_fraction_full 0.000
_diffrn_reflns_Laue_measured_fraction_max 0.000
_diffrn_reflns_limit_h_max 24
_diffrn_reflns_limit_h_min -24
_diffrn_reflns_limit_k_max 9
_diffrn_reflns_limit_k_min -10
_diffrn_reflns_limit_l_max 21
_diffrn_reflns_limit_l_min -21
_diffrn_reflns_number 11176
_diffrn_reflns_point_group_measured_fraction_full 0.000
_diffrn_reflns_point_group_measured_fraction_max 0.000
_diffrn_reflns_theta_full 27.460
_diffrn_reflns_theta_max 27.460
_diffrn_reflns_theta_min 3.309
_diffrn_standards_number 0
_exptl_absorpt_coefficient_mu 6.031
_exptl_absorpt_correction_T_max 0.941
_exptl_absorpt_correction_T_min 0.856
_exptl_absorpt_correction_type multi-scan
_exptl_absorpt_process_details 'REQAB (Rigaku, 1998)'
_exptl_crystal_colour orange
_exptl_crystal_density_diffrn 1.722
_exptl_crystal_density_method 'not measured'
_exptl_crystal_description chunk
_exptl_crystal_F_000 1192.00
_exptl_crystal_size_max 0.040
_exptl_crystal_size_mid 0.020
_exptl_crystal_size_min 0.010
_refine_diff_density_max 1.28
_refine_diff_density_min -1.32
_refine_ls_extinction_method none
_refine_ls_goodness_of_fit_ref 1.030
_refine_ls_hydrogen_treatment constr
_refine_ls_number_parameters 93
_refine_ls_number_reflns 2664
_refine_ls_number_restraints 47
_refine_ls_R_factor_all 0.0272
_refine_ls_R_factor_gt 0.0242
_refine_ls_shift/su_max 0.000
_refine_ls_structure_factor_coef Fsqd
_refine_ls_weighting_details 'w = 1/[\s^2^(Fo^2^)+(0.0219P)^2^+7.7884P] where P=(Fo^2^+2Fc^2^)/3'
_refine_ls_weighting_scheme calc
_refine_ls_wR_factor_gt 0.0494
_refine_ls_wR_factor_ref 0.0503
_reflns_number_gt 2519
_reflns_number_total 2664
_reflns_threshold_expression F^2^>2.0\s(F^2^)
_cod_data_source_file c6dt04005e2.cif
_cod_data_source_block PILATUS229
_cod_depositor_comments 'Adding full bibliography for 7041196--7041202.cif.'
_cod_original_cell_volume 2327.9(6)
_cod_database_code 7041200

loop_
_symmetry_equiv_pos_as_xyz
'x, y, z'
'-x, y, -z+1/2'
'x+1/2, y+1/2, z'
'-x+1/2, y+1/2, -z+1/2'
'-x, -y, -z'
'x, -y, z-1/2'
'-x+1/2, -y+1/2, -z'
'x+1/2, -y+1/2, z-1/2'

loop_
_atom_site_label
_atom_site_type_symbol
_atom_site_fract_x
_atom_site_fract_y
_atom_site_fract_z
_atom_site_U_iso_or_equiv
_atom_site_adp_type
_atom_site_occupancy
_atom_site_symmetry_multiplicity
_atom_site_calc_flag
_atom_site_refinement_flags
Pt1 Pt 0.0000 0.22748(3) 0.2500 0.01126(9) Uani 1 2 d S
O12 O 0.06208(18) 0.2318(4) 0.1790(2) 0.0188(7) Uani 1 1 d .
N1 N 0.0977(2) 0.2246(5) 0.3645(3) 0.0194(4) Uani 1 1 d U
N8 N 0.1047(2) 0.1614(5) 0.4497(2) 0.0163(8) Uani 1 1 d U
C1 C 0.1628(3) 0.2764(6) 0.3691(3) 0.0182(5) Uani 1 1 d .
H1 H 0.2032 0.2785 0.4256 0.022 Uiso 1 1 calc R
C2 C -0.0101(3) -0.2922(6) 0.2900(3) 0.0194(4) Uani 1 1 d U
H2A H -0.0410 -0.3893 0.2864 0.023 Uiso 1 1 calc R
H2B H -0.0407 -0.1947 0.2867 0.023 Uiso 1 1 calc R
C3 C 0.0783(3) 0.2858(6) 0.4957(3) 0.0212(10) Uani 1 1 d .
H3A H 0.1136 0.3773 0.5142 0.025 Uiso 1 1 calc R
H3B H 0.0756 0.2360 0.5469 0.025 Uiso 1 1 calc R
H3C H 0.0284 0.3252 0.4558 0.025 Uiso 1 1 calc R
C4 C 0.1574(3) 0.3376(6) 0.1422(3) 0.0194(4) Uani 1 1 d .
H4 H 0.1259 0.3183 0.0824 0.023 Uiso 1 1 calc R
C5 C 0.2302(3) 0.4013(6) 0.1662(4) 0.0238(11) Uani 1 1 d .
H5 H 0.2466 0.4249 0.1221 0.029 Uiso 1 1 calc R
C6 C 0.1057(3) -0.1327(6) 0.4063(3) 0.0194(4) Uani 1 1 d U
H6A H 0.1559 -0.1547 0.4537 0.023 Uiso 1 1 calc R
H6B H 0.1129 -0.0903 0.3555 0.023 Uiso 1 1 calc R
C7 C 0.1305(3) 0.3017(6) 0.2068(3) 0.0182(5) Uani 1 1 d .
C9 C 0.2794(3) 0.4308(6) 0.2552(3) 0.0182(5) Uani 1 1 d U
H9 H 0.3283 0.4734 0.2707 0.022 Uiso 1 1 calc R
C10 C 0.2543(3) 0.3955(6) 0.3194(3) 0.0182(5) Uani 1 1 d U
H10 H 0.2868 0.4144 0.3789 0.022 Uiso 1 1 calc R
C11 C 0.0655(3) -0.0043(6) 0.4367(3) 0.0194(4) Uani 1 1 d DU
H11A H 0.0649 -0.0398 0.4924 0.023 Uiso 1 1 calc R
H11B H 0.0129 0.0062 0.3928 0.023 Uiso 1 1 calc R
C13 C 0.1798(2) 0.3309(6) 0.2972(3) 0.0143(9) Uani 1 1 d .
C14 C 0.0604(3) -0.2929(6) 0.3805(3) 0.0194(4) Uani 1 1 d DU
H14A H 0.0435 -0.3197 0.4264 0.023 Uiso 1 1 calc R
H14B H 0.0945 -0.3810 0.3798 0.023 Uiso 1 1 calc R

loop_
_atom_site_aniso_label
_atom_site_aniso_U_11
_atom_site_aniso_U_22
_atom_site_aniso_U_33
_atom_site_aniso_U_23
_atom_site_aniso_U_13
_atom_site_aniso_U_12
Pt1 0.01021(12) 0.01324(14) 0.00889(13) 0.000 0.00265(9) 0.000
O12 0.0132(15) 0.0313(19) 0.0124(16) -0.0029(14) 0.0060(13) -0.0069(13)
N1 0.0237(10) 0.0191(10) 0.0164(10) 0.0019(8) 0.0096(8) 0.0013(8)
N8 0.018(2) 0.019(2) 0.0103(19) -0.0001(16) 0.0044(16) 0.0015(15)
C1 0.0145(11) 0.0179(12) 0.0200(13) 0.0003(10) 0.0052(10) -0.0017(9)
C2 0.0237(10) 0.0191(10) 0.0164(10) 0.0019(8) 0.0096(8) 0.0013(8)
C3 0.025(2) 0.024(3) 0.013(2) -0.002(2) 0.007(2) 0.003(2)
C4 0.0237(10) 0.0191(10) 0.0164(10) 0.0019(8) 0.0096(8) 0.0013(8)
C5 0.023(3) 0.025(3) 0.028(3) 0.004(2) 0.014(2) -0.003(2)
C6 0.0237(10) 0.0191(10) 0.0164(10) 0.0019(8) 0.0096(8) 0.0013(8)
C7 0.0145(11) 0.0179(12) 0.0200(13) 0.0003(10) 0.0052(10) -0.0017(9)
C9 0.0145(11) 0.0179(12) 0.0200(13) 0.0003(10) 0.0052(10) -0.0017(9)
C10 0.0145(11) 0.0179(12) 0.0200(13) 0.0003(10) 0.0052(10) -0.0017(9)
C11 0.0237(10) 0.0191(10) 0.0164(10) 0.0019(8) 0.0096(8) 0.0013(8)
C13 0.013(2) 0.014(2) 0.015(2) 0.0024(18) 0.0047(18) 0.0015(16)
C14 0.0237(10) 0.0191(10) 0.0164(10) 0.0019(8) 0.0096(8) 0.0013(8)

loop_
_atom_type_symbol
_atom_type_description
_atom_type_scat_dispersion_real
_atom_type_scat_dispersion_imag
_atom_type_scat_source
C C 0.0033 0.0016
;
International Tables for Crystallography
(Vol. C, Tables 4.2.6.8 and 6.1.1.4)
;
H H 0.0000 0.0000
;
International Tables for Crystallography
(Vol. C, Table 6.1.1.4)
;
N N 0.0061 0.0033
;
International Tables for Crystallography
(Vol. C, Tables 4.2.6.8 and 6.1.1.4)
;
O O 0.0106 0.0060
;
International Tables for Crystallography
(Vol. C, Tables 4.2.6.8 and 6.1.1.4)
;
Pt Pt -1.7033 8.3905
;
International Tables for Crystallography
(Vol. C, Tables 4.2.6.8 and 6.1.1.4)
;

loop_
_geom_angle_atom_site_label_1
_geom_angle_atom_site_label_2
_geom_angle_atom_site_label_3
_geom_angle
_geom_angle_site_symmetry_1
_geom_angle_site_symmetry_3
O12 Pt1 O12 178.02(19) . 2
O12 Pt1 N1 90.08(15) . .
O12 Pt1 N1 89.94(15) 2 .
O12 Pt1 N1 89.94(15) . 2
O12 Pt1 N1 90.08(15) 2 2
N1 Pt1 N1 178.7(2) . 2
C7 O12 Pt1 124.0(3) . .
C1 N1 N8 111.5(4) . .
C1 N1 Pt1 122.9(3) . .
N8 N1 Pt1 125.5(3) . .
N1 N8 C3 110.7(4) . .
N1 N8 C11 109.7(4) . .
C3 N8 C11 114.5(4) . .
N1 C1 C13 127.4(5) . .
N1 C1 H1 116.3 . .
C13 C1 H1 116.3 . .
C2 C2 C14 113.7(5) 2 .
C2 C2 H2A 108.8 2 .
C14 C2 H2A 108.8 . .
C2 C2 H2B 108.8 2 .
C14 C2 H2B 108.8 . .
H2A C2 H2B 107.7 . .
N8 C3 H3A 109.5 . .
N8 C3 H3B 109.5 . .
H3A C3 H3B 109.5 . .
N8 C3 H3C 109.5 . .
H3A C3 H3C 109.5 . .
H3B C3 H3C 109.5 . .
C5 C4 C7 120.9(5) . .
C5 C4 H4 119.6 . .
C7 C4 H4 119.6 . .
C4 C5 C9 121.4(5) . .
C4 C5 H5 119.3 . .
C9 C5 H5 119.3 . .
C11 C6 C14 111.3(4) . .
C11 C6 H6A 109.4 . .
C14 C6 H6A 109.4 . .
C11 C6 H6B 109.4 . .
C14 C6 H6B 109.4 . .
H6A C6 H6B 108.0 . .
O12 C7 C4 117.3(4) . .
O12 C7 C13 124.2(4) . .
C4 C7 C13 118.4(4) . .
C10 C9 C5 118.6(4) . .
C10 C9 H9 120.7 . .
C5 C9 H9 120.7 . .
C9 C10 C13 121.7(4) . .
C9 C10 H10 119.2 . .
C13 C10 H10 119.2 . .
C6 C11 N8 111.1(4) . .
C6 C11 H11A 109.4 . .
N8 C11 H11A 109.4 . .
C6 C11 H11B 109.4 . .
N8 C11 H11B 109.4 . .
H11A C11 H11B 108.0 . .
C7 C13 C10 119.1(4) . .
C7 C13 C1 122.9(4) . .
C10 C13 C1 117.3(4) . .
C6 C14 C2 116.0(4) . .
C6 C14 H14A 108.3 . .
C2 C14 H14A 108.3 . .
C6 C14 H14B 108.3 . .
C2 C14 H14B 108.3 . .
H14A C14 H14B 107.4 . .

loop_
_geom_bond_atom_site_label_1
_geom_bond_atom_site_label_2
_geom_bond_distance
_geom_bond_site_symmetry_2
Pt1 O12 2.001(3) .
Pt1 O12 2.001(3) 2
Pt1 N1 2.030(4) .
Pt1 N1 2.030(4) 2
O12 C7 1.325(6) .
N1 C1 1.294(6) .
N1 N8 1.452(5) .
N8 C3 1.473(6) .
N8 C11 1.502(6) .
C1 C13 1.432(7) .
C1 H1 0.9300 .
C2 C2 1.530(9) 2
C2 C14 1.540(7) .
C2 H2A 0.9700 .
C2 H2B 0.9700 .
C3 H3A 0.9600 .
C3 H3B 0.9600 .
C3 H3C 0.9600 .
C4 C5 1.383(7) .
C4 C7 1.403(7) .
C4 H4 0.9300 .
C5 C9 1.396(7) .
C5 H5 0.9300 .
C6 C11 1.502(7) .
C6 C14 1.513(7) .
C6 H6A 0.9700 .
C6 H6B 0.9700 .
C7 C13 1.414(7) .
C9 C10 1.371(7) .
C9 H9 0.9300 .
C10 C13 1.420(6) .
C10 H10 0.9300 .
C11 H11A 0.9700 .
C11 H11B 0.9700 .
C14 H14A 0.9700 .
C14 H14B 0.9700 .

loop_
_geom_torsion_atom_site_label_1
_geom_torsion_atom_site_label_2
_geom_torsion_atom_site_label_3
_geom_torsion_atom_site_label_4
_geom_torsion
_geom_torsion_site_symmetry_1
O12 Pt1 O12 C7 60.0(4) 2
N1 Pt1 O12 C7 -30.7(4) .
N1 Pt1 O12 C7 150.6(4) 2
O12 Pt1 N1 C1 22.0(4) .
O12 Pt1 N1 C1 -156.0(4) 2
N1 Pt1 N1 C1 113.1(4) 2
O12 Pt1 N1 N8 -156.0(4) .
O12 Pt1 N1 N8 26.0(4) 2
N1 Pt1 N1 N8 -65.0(4) 2
C1 N1 N8 C3 100.6(5) .
Pt1 N1 N8 C3 -81.2(4) .
C1 N1 N8 C11 -132.1(4) .
Pt1 N1 N8 C11 46.1(5) .
N8 N1 C1 C13 173.1(4) .
Pt1 N1 C1 C13 -5.1(7) .
C7 C4 C5 C9 0.5(8) .
Pt1 O12 C7 C4 -162.2(3) .
Pt1 O12 C7 C13 22.6(6) .
C5 C4 C7 O12 -176.1(5) .
C5 C4 C7 C13 -0.5(7) .
C4 C5 C9 C10 -0.1(8) .
C5 C9 C10 C13 -0.2(7) .
C14 C6 C11 N8 -171.9(4) .
N1 N8 C11 C6 66.0(5) .
C3 N8 C11 C6 -168.9(4) .
O12 C7 C13 C10 175.4(4) .
C4 C7 C13 C10 0.2(7) .
O12 C7 C13 C1 4.7(7) .
C4 C7 C13 C1 -170.5(4) .
C9 C10 C13 C7 0.2(7) .
C9 C10 C13 C1 171.4(4) .
N1 C1 C13 C7 -14.2(8) .
N1 C1 C13 C10 174.9(5) .
C11 C6 C14 C2 76.1(5) .
C2 C2 C14 C6 71.7(4) 2
